data_7720186
loop_
_publ_author_name
'Li, Shi-Ji'
'Liu, Li'
'Zhong, Xin-Xin'
'Li, Fa-Bao'
'Li, Feng-Yan'
'Qin, Hai-Mei'

_publ_section_title
;
 Dinuclear copper(I) halide complexes containing unsymmetric diphosphine:
 structure, photophysical and photocatalytic hydrogen production
 properties.
;
_journal_issue 7
_journal_name_full 'Dalton transactions (Cambridge, England : 2003)'
_journal_page_first 3043
_journal_page_last 3054
_journal_paper_doi 10.1039/d5dt02914g
_journal_volume 55
_journal_year 2026
_chemical_formula_moiety 'C92 H68 Cu2 I2 N4 P4, 0.5[CH2Cl2]'
_chemical_formula_sum 'C92.5 H69 Cl Cu2 I2 N4 P4'
_chemical_formula_weight 1776.72
_space_group_crystal_system monoclinic
_space_group_IT_number 14
_space_group_name_Hall '-P 2yn'
_space_group_name_H-M_alt 'P 1 21/n 1'
_atom_sites_solution_hydrogens geom
_atom_sites_solution_primary dual
_audit_creation_date 2025-08-17
_audit_creation_method
;
Olex2 1.5
(compiled 2024.02.16 svn.r378c4104 for OlexSys, GUI svn.r6928)
;
_audit_update_record
;
2025-10-24 deposited with the CCDC.	2026-01-14 downloaded from the CCDC.
;
_cell_angle_alpha 90
_cell_angle_beta 100.159(2)
_cell_angle_gamma 90
_cell_formula_units_Z 4
_cell_length_a 10.8695(2)
_cell_length_b 31.6715(4)
_cell_length_c 25.5960(5)
_cell_measurement_reflns_used 32487
_cell_measurement_temperature 150
_cell_measurement_theta_max 73.9560
_cell_measurement_theta_min 2.7770
_cell_volume 8673.4(3)
_computing_cell_refinement 'CrysAlisPro 1.171.41.49a (Rigaku OD, 2019)'
_computing_data_collection 'CrysAlisPro 1.171.41.49a (Rigaku OD, 2019)'
_computing_data_reduction 'CrysAlisPro 1.171.41.49a (Rigaku OD, 2019)'
_computing_molecular_graphics 'Olex2 1.5 (Dolomanov et al., 2009)'
_computing_publication_material 'Olex2 1.5 (Dolomanov et al., 2009)'
_computing_structure_refinement 'SHELXL 2018/3 (Sheldrick, 2015)'
_computing_structure_solution 'SHELXT 2014/5 (Sheldrick, 2014)'
_diffrn_ambient_temperature 150
_diffrn_detector 'Hybrid Pixel Array Detector'
_diffrn_detector_area_resol_mean 10.0000
_diffrn_detector_type HyPix
_diffrn_measured_fraction_theta_full 0.997
_diffrn_measured_fraction_theta_max 0.968
_diffrn_measurement_details
;
List of Runs (angles in degrees, time in seconds):

  # Type    Start    End  Width  t~exp~   \w     \q     \k     \f   Frames
#--------------------------------------------------------------------------
  1  \w    -62.00  29.00   0.50    0.35    --  -39.95  63.00 -35.00  182
  2  \w   -109.00 -18.00   0.50    0.35    --  -39.95 -63.00-172.00  182
  3  \w    -74.00 -49.00   0.50    1.41    --  -94.50  63.00 -35.00   50
  4  \w   -165.00-134.00   0.50    1.41    --  -94.50 -63.00-172.00   62
  5  \w     81.00 173.00   0.50    1.41    --  108.87  63.00 -35.00  184
  6  \w     34.00  74.00   0.50    1.41    --  108.87 -63.00-172.00   80
  7  \w     63.00 114.00   0.50    0.35    --   39.95 178.00  90.00  102
  8  \w     63.00 123.00   0.50    0.35    --   39.95 178.00-150.00  120
  9  \w     18.00  44.00   0.50    0.35    --   39.95 -77.00 120.00   52
 10  \w   -172.00 -85.00   0.50    1.41    --  -94.50 -94.00 -60.00  174
 11  \w    -51.00 -19.00   0.50    1.41    --  -94.50  45.00 -60.00   64
 12  \w    -86.00 -50.00   0.50    1.41    --  -94.50 125.00 -60.00   72
 13  \w     34.00 109.00   0.50    1.41    --  108.87-125.00-150.00  150
 14  \w     35.00 106.00   0.50    1.41    --  108.87 -77.00 120.00  142
 15  \w     34.00  66.00   0.50    1.41    --  108.87 -61.00 120.00   64
 16  \w    143.00 177.00   0.50    1.41    --  108.87 125.00   0.00   68
 17  \w     34.00  64.00   0.50    1.41    --  108.87-125.00 150.00   60
 18  \w     96.00 123.00   0.50    1.41    --  108.87 125.00   0.00   54
 19  \w     38.00  63.00   0.50    1.41    --  108.87 -61.00-120.00   50
 20  \w     95.00 128.00   0.50    1.41    --  108.87 125.00-150.00   66
 21  \w    138.00 178.00   0.50    1.41    --  108.87 125.00-150.00   80
 22  \w     47.00 106.00   0.50    1.41    --  108.87 -77.00 -90.00  118
 23  \w     34.00  59.00   0.50    1.41    --  108.87-125.00-180.00   50
 24  \w     69.00  99.00   0.50    1.41    --  108.87-125.00-180.00   60
 25  \w     34.00  61.00   0.50    1.41    --  108.87 -61.00 -30.00   54
 26  \w    145.00 175.00   0.50    1.41    --  108.87  61.00-120.00   60
 27  \w     97.00 130.00   0.50    1.41    --  108.87  61.00-120.00   66
;
_diffrn_measurement_device 'four-circle diffractometer'
_diffrn_measurement_device_type 'XtaLAB Synergy, Dualflex, HyPix'
_diffrn_measurement_method '\w scans'
_diffrn_orient_matrix_type 'CrysAlisPro convention (1999,Acta A55,543-557)'
_diffrn_orient_matrix_UB_11 -0.0045231000
_diffrn_orient_matrix_UB_12 0.0085065000
_diffrn_orient_matrix_UB_13 0.0588998000
_diffrn_orient_matrix_UB_21 0.0985923000
_diffrn_orient_matrix_UB_22 0.0350772000
_diffrn_orient_matrix_UB_23 0.0009311000
_diffrn_orient_matrix_UB_31 -0.1048315000
_diffrn_orient_matrix_UB_32 0.0325923000
_diffrn_orient_matrix_UB_33 -0.0164367000
_diffrn_radiation_monochromator mirror
_diffrn_radiation_probe x-ray
_diffrn_radiation_type 'Cu K\a'
_diffrn_radiation_wavelength 1.54184
_diffrn_reflns_av_R_equivalents 0.0459
_diffrn_reflns_av_unetI/netI 0.0422
_diffrn_reflns_Laue_measured_fraction_full 0.997
_diffrn_reflns_Laue_measured_fraction_max 0.968
_diffrn_reflns_limit_h_max 13
_diffrn_reflns_limit_h_min -13
_diffrn_reflns_limit_k_max 39
_diffrn_reflns_limit_k_min -34
_diffrn_reflns_limit_l_max 29
_diffrn_reflns_limit_l_min -31
_diffrn_reflns_number 56659
_diffrn_reflns_point_group_measured_fraction_full 0.997
_diffrn_reflns_point_group_measured_fraction_max 0.968
_diffrn_reflns_theta_full 67.684
_diffrn_reflns_theta_max 74.047
_diffrn_reflns_theta_min 2.790
_diffrn_source 'micro-focus sealed X-ray tube'
_diffrn_source_type 'PhotonJet (Cu) X-ray Source'
_exptl_absorpt_coefficient_mu 7.524
_exptl_absorpt_correction_T_max 1.00000
_exptl_absorpt_correction_T_min 0.68959
_exptl_absorpt_correction_type multi-scan
_exptl_absorpt_process_details
;
CrysAlisPro 1.171.41.49a (Rigaku Oxford Diffraction, 2019)
Empirical absorption correction using spherical harmonics,
 implemented in SCALE3 ABSPACK scaling algorithm.
;
_exptl_crystal_colour 'clear yellow'
_exptl_crystal_colour_lustre clear
_exptl_crystal_colour_primary yellow
_exptl_crystal_density_diffrn 1.361
_exptl_crystal_description block
_exptl_crystal_F_000 3572
_exptl_crystal_size_max 0.05
_exptl_crystal_size_mid 0.04
_exptl_crystal_size_min 0.03
_refine_diff_density_max 1.275
_refine_diff_density_min -1.688
_refine_diff_density_rms 0.095
_refine_ls_extinction_method none
_refine_ls_goodness_of_fit_ref 1.086
_refine_ls_hydrogen_treatment constr
_refine_ls_matrix_type full
_refine_ls_number_parameters 937
_refine_ls_number_reflns 17055
_refine_ls_number_restraints 696
_refine_ls_restrained_S_all 1.154
_refine_ls_R_factor_all 0.0680
_refine_ls_R_factor_gt 0.0611
_refine_ls_shift/su_max 0.001
_refine_ls_shift/su_mean 0.000
_refine_ls_structure_factor_coef Fsqd
_refine_ls_weighting_details 'w=1/[\s^2^(Fo^2^)+(0.1221P)^2^+4.6043P] where P=(Fo^2^+2Fc^2^)/3'
_refine_ls_weighting_scheme calc
_refine_ls_wR_factor_gt 0.1885
_refine_ls_wR_factor_ref 0.1961
_reflns_Friedel_coverage 0.000
_reflns_number_gt 14204
_reflns_number_total 17055
_reflns_threshold_expression 'I > 2\s(I)'
_cod_data_source_file d5dt02914g2.cif
_cod_data_source_block lsj-7-16
_cod_original_formula_sum 'C92.50 H69 Cl Cu2 I2 N4 P4'
_cod_database_code 7720186
_shelx_shelxl_version_number 2018/3
_chemical_oxdiff_formula 'C H O N Si P I'
_shelx_space_group_comment
;
The symmetry employed for this shelxl refinement is uniquely defined
by the following loop, which should always be used as a source of
symmetry information in preference to the above space-group names.
They are only intended as comments.
;
_shelx_estimated_absorpt_t_max 0.806
_shelx_estimated_absorpt_t_min 0.705
_reflns_odcompleteness_completeness 99.75
_reflns_odcompleteness_iscentric 1
_reflns_odcompleteness_theta 66.97
_olex2_refinement_description
;
1. Fixed Uiso
 At 1.2 times of:
  All C(H) groups
2. Rigid bond restraints
 C89, C91, C79, C87, C11, C54
 with sigma for 1-2 distances of 0.01 and sigma for 1-3 distances of 0.02
 C50, C59, C65, C19, C43, C45
 with sigma for 1-2 distances of 0.01 and sigma for 1-3 distances of 0.02
 C52, C7, C71, C39, C41, C85
 with sigma for 1-2 distances of 0.01 and sigma for 1-3 distances of 0.02
 C66, C74, C92, C49, C27, C15, C9, C37, C75, N3, C70, C67, C5
 with sigma for 1-2 distances of 0.01 and sigma for 1-3 distances of 0.02
 C30, C72, C51, C69, C35, C83
 with sigma for 1-2 distances of 0.01 and sigma for 1-3 distances of 0.02
 C21, C33, C22, C64, C3, C77
 with sigma for 1-2 distances of 0.01 and sigma for 1-3 distances of 0.02
 C42, C82, C31, C17, C81, C57
 with sigma for 1-2 distances of 0.01 and sigma for 1-3 distances of 0.02
3. Uiso/Uaniso restraints and constraints
C89 \\sim C91 \\sim C79 \\sim C87 \\sim C11 \\sim C54: within 2A with sigma of
0.01 and sigma for terminal atoms of 0.02 within 2A
C50 \\sim C59 \\sim C65 \\sim C19 \\sim C43 \\sim C45: within 2A with sigma of
0.01 and sigma for terminal atoms of 0.02 within 2A
C52 \\sim C7 \\sim C71 \\sim C39 \\sim C41 \\sim C85: within 2A with sigma of
0.01 and sigma for terminal atoms of 0.02 within 2A
N3 \\sim C66 \\sim C70 \\sim C74 \\sim C92 \\sim C49 \\sim C27 \\sim C15 \\sim
C9 \\sim C37 \\sim C75 \\sim C5: within 2A with sigma of 0.01 and sigma for
terminal atoms of 0.02 within 2A
C30 \\sim C72 \\sim C51 \\sim C69 \\sim C35 \\sim C83: within 2A with sigma of
0.01 and sigma for terminal atoms of 0.02 within 2A
C21 \\sim C33 \\sim C22 \\sim C64 \\sim C3 \\sim C77: within 2A with sigma of
0.01 and sigma for terminal atoms of 0.02 within 2A
C82 \\sim C42 \\sim C57 \\sim C81 \\sim C17 \\sim C31: within 2A with sigma of
0.01 and sigma for terminal atoms of 0.02 within 2A
Uanis(C89) \\sim Ueq, Uanis(C91) \\sim Ueq, Uanis(C79) \\sim Ueq, Uanis(C87)
\\sim Ueq, Uanis(C11) \\sim Ueq, Uanis(C54) \\sim Ueq: with sigma of 0.01 and
sigma for terminal atoms of 0.02
Uanis(C50) \\sim Ueq, Uanis(C59) \\sim Ueq, Uanis(C65) \\sim Ueq, Uanis(C19)
\\sim Ueq, Uanis(C43) \\sim Ueq, Uanis(C45) \\sim Ueq: with sigma of 0.01 and
sigma for terminal atoms of 0.02
Uanis(C52) \\sim Ueq, Uanis(C7) \\sim Ueq, Uanis(C71) \\sim Ueq, Uanis(C39)
\\sim Ueq, Uanis(C41) \\sim Ueq, Uanis(C85) \\sim Ueq: with sigma of 0.01 and
sigma for terminal atoms of 0.02
Uanis(C66) \\sim Ueq, Uanis(C74) \\sim Ueq, Uanis(C92) \\sim Ueq, Uanis(C49)
\\sim Ueq, Uanis(C27) \\sim Ueq, Uanis(C15) \\sim Ueq, Uanis(C9) \\sim Ueq,
Uanis(C37) \\sim Ueq, Uanis(C75) \\sim Ueq, Uanis(N3) \\sim Ueq, Uanis(C70)
\\sim Ueq, Uanis(C67) \\sim Ueq, Uanis(C5) \\sim Ueq: with sigma of 0.01 and
sigma for terminal atoms of 0.02
Uanis(C30) \\sim Ueq, Uanis(C72) \\sim Ueq, Uanis(C51) \\sim Ueq, Uanis(C69)
\\sim Ueq, Uanis(C35) \\sim Ueq, Uanis(C83) \\sim Ueq: with sigma of 0.01 and
sigma for terminal atoms of 0.02
Uanis(C21) \\sim Ueq, Uanis(C33) \\sim Ueq, Uanis(C22) \\sim Ueq, Uanis(C64)
\\sim Ueq, Uanis(C3) \\sim Ueq, Uanis(C77) \\sim Ueq: with sigma of 0.01 and
sigma for terminal atoms of 0.02
Uanis(C42) \\sim Ueq, Uanis(C82) \\sim Ueq, Uanis(C31) \\sim Ueq, Uanis(C17)
\\sim Ueq, Uanis(C81) \\sim Ueq, Uanis(C57) \\sim Ueq: with sigma of 0.01 and
sigma for terminal atoms of 0.02
4.a Aromatic/amide H refined with riding coordinates:
 C1(H1), C20(H20), C26(H26), C28(H28), C34(H34), C40(H40), C44(H44), C56(H56),
 C58(H58), C60(H60), C62(H62), C64(H64), C68(H68), C72(H72), C76(H76), C78(H78),
  C80(H80), C82(H82), C84(H84), C86(H86), C88(H88), C90(H90), C92(H92),
 C23(H23), C47(H47), C3(H3), C25(H25), C51(H51), C13(H13), C53(H53), C27(H27),
 C55(H55), C7(H7), C57(H57), C29(H29), C59(H59), C15(H15), C61(H61), C31(H31),
 C63(H63), C2(H2), C65(H65), C33(H33), C67(H67), C17(H17), C69(H69), C35(H35),
 C71(H71), C9(H9), C73(H73), C37(H37), C75(H75), C19(H19), C77(H77), C39(H39),
 C79(H79), C5(H5), C81(H81), C41(H41), C83(H83), C21(H21), C85(H85), C43(H43),
 C87(H87), C11(H11), C89(H89), C45(H45), C91(H91)
;
_smtbx_masks_void_probe_radius 1.2
_smtbx_masks_void_truncation_radius 1.2
_olex2_submission_special_instructions 'No special instructions were received'
_oxdiff_exptl_absorpt_empirical_details
;
Empirical correction (ABSPACK) includes:
- Absorption correction using spherical harmonics
- Frame scaling
;
_oxdiff_exptl_absorpt_empirical_full_max 1.348
_oxdiff_exptl_absorpt_empirical_full_min 0.788

loop_
_space_group_symop_operation_xyz
'x, y, z'
'-x+1/2, y+1/2, -z+1/2'
'-x, -y, -z'
'x-1/2, -y-1/2, z-1/2'

loop_
_atom_site_label
_atom_site_type_symbol
_atom_site_fract_x
_atom_site_fract_y
_atom_site_fract_z
_atom_site_U_iso_or_equiv
_atom_site_adp_type
_atom_site_occupancy
_atom_site_site_symmetry_order
_atom_site_calc_flag
_atom_site_refinement_flags_posn
_atom_site_refinement_flags_adp
_atom_site_refinement_flags_occupancy
_atom_site_disorder_assembly
_atom_site_disorder_group
I1 I 0.21978(4) 0.73325(2) 0.62555(2) 0.07299(13) Uani 1 1 d . . . . .
I2 I 0.52202(3) 0.78449(2) 0.56259(2) 0.08090(14) Uani 1 1 d . . . . .
Cu1 Cu 0.41150(7) 0.71406(2) 0.57991(3) 0.05676(17) Uani 1 1 d . . . . .
Cu2 Cu 0.28551(7) 0.79531(2) 0.56859(3) 0.05805(17) Uani 1 1 d . . . . .
P2 P 0.36237(9) 0.67035(3) 0.50917(4) 0.0477(2) Uani 1 1 d . . . . .
P1 P 0.51786(10) 0.66038(3) 0.62761(4) 0.0530(2) Uani 1 1 d . . . . .
P3 P 0.17099(11) 0.81234(3) 0.48851(4) 0.0560(2) Uani 1 1 d . . . . .
P4 P 0.26067(11) 0.86227(3) 0.59805(4) 0.0526(2) Uani 1 1 d . . . . .
N2 N 0.2811(3) 0.50714(11) 0.50802(15) 0.0526(8) Uani 1 1 d . . . . .
N1 N 0.4151(3) 0.49922(11) 0.61519(15) 0.0530(8) Uani 1 1 d . . . . .
N3 N 0.1238(5) 0.95750(15) 0.39077(17) 0.0752(11) Uani 1 1 d . U . . .
N4 N 0.2176(5) 1.00306(13) 0.48844(18) 0.0749(12) Uani 1 1 d . . . . .
C1 C 0.4653(4) 0.57324(13) 0.61364(17) 0.0535(9) Uani 1 1 d . . . . .
H1 H 0.511786 0.570017 0.648479 0.064 Uiso 1 1 calc R U . . .
C4 C 0.5222(4) 0.47506(13) 0.63227(17) 0.0528(9) Uani 1 1 d . . . . .
C6 C 0.4102(4) 0.53813(13) 0.58726(17) 0.0509(8) Uani 1 1 d . . . . .
C8 C 0.3851(4) 0.61741(12) 0.53908(16) 0.0498(8) Uani 1 1 d . . . . .
C10 C 0.3419(4) 0.54219(13) 0.53594(17) 0.0505(8) Uani 1 1 d . . . . .
C12 C 0.2176(4) 0.89233(13) 0.53594(16) 0.0524(9) Uani 1 1 d . . . . .
C14 C 0.1784(4) 0.87048(14) 0.48848(17) 0.0551(9) Uani 1 1 d . . . . .
C16 C 0.4545(4) 0.61324(12) 0.59064(16) 0.0495(8) Uani 1 1 d . . . . .
C18 C 0.4698(4) 0.67127(13) 0.46237(17) 0.0518(9) Uani 1 1 d . . . . .
C20 C 0.3294(5) 0.46747(13) 0.50478(19) 0.0593(10) Uani 1 1 d . . . . .
H20 H 0.410587 0.458571 0.521135 0.071 Uiso 1 1 calc R U . . .
C22 C 0.2094(4) 0.66422(15) 0.4671(2) 0.0612(10) Uani 1 1 d . U . . .
C24 C 0.3149(4) 0.48040(15) 0.63403(17) 0.0569(10) Uani 1 1 d . . . . .
C26 C 0.3323(4) 0.58151(13) 0.51224(16) 0.0510(8) Uani 1 1 d . . . . .
H26 H 0.288801 0.584228 0.476807 0.061 Uiso 1 1 calc R U . . .
C28 C 0.2265(5) 0.93601(14) 0.53512(17) 0.0586(10) Uani 1 1 d . . . . .
H28 H 0.253013 0.950816 0.567418 0.070 Uiso 1 1 calc R U . . .
C30 C 0.3930(5) 0.89302(16) 0.63234(18) 0.0626(10) Uani 1 1 d . U . . .
C32 C 0.4884(5) 0.44076(14) 0.66182(18) 0.0612(11) Uani 1 1 d . . . . .
C34 C 0.5545(5) 0.63952(15) 0.4585(2) 0.0641(11) Uani 1 1 d . . . . .
H34 H 0.556982 0.615329 0.480596 0.077 Uiso 1 1 calc R U . . .
C36 C 0.3582(5) 0.44447(15) 0.66290(18) 0.0618(11) Uani 1 1 d . . . . .
C38 C 0.1543(5) 0.93689(16) 0.44103(18) 0.0646(11) Uani 1 1 d . . . . .
C40 C 0.1432(5) 0.89363(15) 0.44224(18) 0.0615(11) Uani 1 1 d . . . . .
H40 H 0.110431 0.879127 0.410334 0.074 Uiso 1 1 calc R U . . .
C42 C 0.2213(6) 0.80024(17) 0.4255(2) 0.0702(11) Uani 1 1 d . U . . .
C44 C 0.1628(5) 0.50793(16) 0.4794(2) 0.0646(11) Uani 1 1 d . . . . .
H44 H 0.108664 0.531705 0.474941 0.078 Uiso 1 1 calc R U . . .
C46 C 0.1970(5) 0.95874(14) 0.48755(18) 0.0611(11) Uani 1 1 d . . . . .
C48 C 0.4879(5) 0.64794(15) 0.69374(19) 0.0635(11) Uani 1 1 d . . . . .
C50 C 0.1280(5) 0.87194(16) 0.6318(2) 0.0677(11) Uani 1 1 d . U . . .
C52 C 0.6873(5) 0.65429(18) 0.6314(2) 0.0730(12) Uani 1 1 d . U . . .
C54 C 0.0029(6) 0.8025(2) 0.4756(2) 0.0780(13) Uani 1 1 d . U . . .
C56 C 0.6420(5) 0.48107(17) 0.6227(2) 0.0646(11) Uani 1 1 d . . . . .
H56 H 0.662775 0.504283 0.602394 0.078 Uiso 1 1 calc R U . . .
C58 C 0.6355(5) 0.6425(2) 0.4231(2) 0.0771(14) Uani 1 1 d . . . . .
H58 H 0.694269 0.620543 0.421173 0.093 Uiso 1 1 calc R U . . .
C60 C 0.2428(5) 0.44307(15) 0.4745(2) 0.0702(12) Uani 1 1 d . . . . .
H60 H 0.251624 0.414239 0.465644 0.084 Uiso 1 1 calc R U . . .
C62 C 0.1356(5) 0.46909(17) 0.4586(2) 0.0736(14) Uani 1 1 d . . . . .
H62 H 0.059104 0.460670 0.437158 0.088 Uiso 1 1 calc R U . . .
C64 C 0.1897(5) 0.6571(2) 0.4138(2) 0.0765(13) Uani 1 1 d . U . . .
H64 H 0.259831 0.655648 0.396357 0.092 Uiso 1 1 calc R U . . .
C66 C 0.0017(7) 0.96591(18) 0.3646(2) 0.0801(13) Uani 1 1 d . U . . .
C68 C 0.4685(6) 0.70639(19) 0.4297(3) 0.0780(15) Uani 1 1 d . . . . .
H68 H 0.412906 0.729073 0.432599 0.094 Uiso 1 1 calc R U . . .
C70 C 0.2042(8) 0.95793(19) 0.3537(2) 0.0841(14) Uani 1 1 d . U . . .
C72 C 0.4884(6) 0.9026(2) 0.6059(2) 0.0788(13) Uani 1 1 d . U . . .
H72 H 0.481297 0.894245 0.569908 0.095 Uiso 1 1 calc R U . . .
C74 C 0.0042(8) 0.97443(18) 0.3109(2) 0.0889(15) Uani 1 1 d . U . . .
C76 C 0.1921(5) 0.4945(2) 0.6279(2) 0.0819(16) Uani 1 1 d . . . . .
H76 H 0.164670 0.519295 0.608321 0.098 Uiso 1 1 calc R U . . .
C78 C 0.5825(7) 0.41192(19) 0.6829(2) 0.0824(16) Uani 1 1 d . . . . .
H78 H 0.563304 0.388332 0.702967 0.099 Uiso 1 1 calc R U . . .
C80 C 0.2741(8) 0.4205(2) 0.6864(2) 0.091(2) Uani 1 1 d . . . . .
H80 H 0.301210 0.395831 0.706220 0.109 Uiso 1 1 calc R U . . .
C82 C 0.3269(7) 0.8195(2) 0.4140(3) 0.0874(15) Uani 1 1 d . U . . .
H82 H 0.370763 0.839162 0.438417 0.105 Uiso 1 1 calc R U . . .
C84 C 0.5772(8) 0.6527(2) 0.7386(2) 0.095(2) Uani 1 1 d . . . . .
H84 H 0.659457 0.661115 0.735435 0.114 Uiso 1 1 calc R U . . .
C86 C 0.1359(8) 1.03343(19) 0.4649(3) 0.092(2) Uani 1 1 d . . . . .
H86 H 0.056735 1.028551 0.443343 0.111 Uiso 1 1 calc R U . . .
C88 C 0.3683(6) 0.6354(2) 0.6983(2) 0.0814(15) Uani 1 1 d . . . . .
H88 H 0.306210 0.632224 0.667395 0.098 Uiso 1 1 calc R U . . .
C90 C 0.6318(6) 0.6769(2) 0.3904(3) 0.0849(16) Uani 1 1 d . . . . .
H90 H 0.687882 0.678787 0.365920 0.102 Uiso 1 1 calc R U . . .
C92 C -0.1074(7) 0.9659(2) 0.3848(3) 0.0929(16) Uani 1 1 d . U . . .
H92 H -0.106318 0.959510 0.421170 0.111 Uiso 1 1 calc R U . . .
C23 C 0.5480(7) 0.7085(2) 0.3930(3) 0.094(2) Uani 1 1 d . . . . .
H23 H 0.543959 0.731907 0.369670 0.113 Uiso 1 1 calc R U . . .
C47 C 0.7306(6) 0.4513(2) 0.6443(3) 0.0856(17) Uani 1 1 d . . . . .
H47 H 0.813810 0.454093 0.638033 0.103 Uiso 1 1 calc R U . . .
C3 C 0.0718(6) 0.6521(3) 0.3843(3) 0.0974(18) Uani 1 1 d . U . . .
H3 H 0.060959 0.648719 0.346916 0.117 Uiso 1 1 calc R U . . .
C49 C 0.1287(8) 0.9697(2) 0.3041(2) 0.0914(15) Uani 1 1 d . U . . .
C25 C 0.3218(8) 1.0218(2) 0.5152(3) 0.0932(19) Uani 1 1 d . . . . .
H25 H 0.392964 1.007971 0.534703 0.112 Uiso 1 1 calc R U . . .
C51 C 0.5926(7) 0.9237(2) 0.6290(3) 0.0939(16) Uani 1 1 d . U . . .
H51 H 0.656695 0.929357 0.609096 0.113 Uiso 1 1 calc R U . . .
C13 C 0.1539(8) 0.4332(3) 0.6803(3) 0.106(3) Uani 1 1 d . . . . .
H13 H 0.095702 0.416879 0.695365 0.127 Uiso 1 1 calc R U . . .
C53 C 0.7019(7) 0.4181(2) 0.6744(3) 0.096(2) Uani 1 1 d . . . . .
H53 H 0.765974 0.399093 0.689531 0.116 Uiso 1 1 calc R U . . .
C27 C -0.1118(9) 0.9849(2) 0.2785(3) 0.108(2) Uani 1 1 d . U . . .
H27 H -0.113607 0.992173 0.242364 0.129 Uiso 1 1 calc R U . . .
C55 C 0.3391(9) 0.6276(2) 0.7482(3) 0.102(2) Uani 1 1 d . . . . .
H55 H 0.257570 0.618666 0.751742 0.122 Uiso 1 1 calc R U . . .
C7 C 0.7563(6) 0.6202(2) 0.6533(4) 0.0966(17) Uani 1 1 d . U . . .
H7 H 0.715546 0.598072 0.668720 0.116 Uiso 1 1 calc R U . . .
C57 C 0.1582(8) 0.7702(2) 0.3904(3) 0.0972(18) Uani 1 1 d . U . . .
H57 H 0.085831 0.756449 0.398245 0.117 Uiso 1 1 calc R U . . .
C29 C 0.5478(10) 0.6451(3) 0.7886(3) 0.118(3) Uani 1 1 d . . . . .
H29 H 0.609867 0.648568 0.819392 0.142 Uiso 1 1 calc R U . . .
C59 C 0.0898(7) 0.9088(2) 0.6480(3) 0.0972(17) Uani 1 1 d . U . . .
H59 H 0.138682 0.933323 0.645129 0.117 Uiso 1 1 calc R U . . .
C15 C 0.1868(10) 0.9731(3) 0.2595(3) 0.112(2) Uani 1 1 d . U . . .
H15 H 0.141367 0.982219 0.226309 0.134 Uiso 1 1 calc R U . . .
C61 C 0.4321(11) 0.6331(3) 0.7932(3) 0.116(3) Uani 1 1 d . . . . .
H61 H 0.412810 0.628172 0.827471 0.139 Uiso 1 1 calc R U . . .
C31 C 0.3700(9) 0.8106(3) 0.3677(3) 0.1075(19) Uani 1 1 d . U . . .
H31 H 0.442187 0.824119 0.359364 0.129 Uiso 1 1 calc R U . . .
C63 C 0.1892(11) 1.0719(2) 0.4782(3) 0.115(3) Uani 1 1 d . . . . .
H63 H 0.152990 1.098622 0.468077 0.138 Uiso 1 1 calc R U . . .
C2 C 0.1131(6) 0.4705(3) 0.6516(3) 0.106(2) Uani 1 1 d . . . . .
H2 H 0.028416 0.479046 0.648941 0.127 Uiso 1 1 calc R U . . .
C65 C -0.0842(8) 0.8811(3) 0.6779(4) 0.109(2) Uani 1 1 d . U . . .
H65 H -0.139890 0.882687 0.702530 0.131 Uiso 1 1 calc R U . . .
C33 C 0.1073(7) 0.6654(3) 0.4918(3) 0.115(2) Uani 1 1 d . U . . .
H33 H 0.117011 0.671426 0.528617 0.137 Uiso 1 1 calc R U . . .
C67 C 0.3262(9) 0.9480(3) 0.3593(3) 0.107(2) Uani 1 1 d . U . . .
H67 H 0.372174 0.939751 0.392807 0.128 Uiso 1 1 calc R U . . .
C17 C 0.3025(10) 0.7805(3) 0.3329(3) 0.115(2) Uani 1 1 d . U . . .
H17 H 0.329389 0.774271 0.300438 0.138 Uiso 1 1 calc R U . . .
C69 C 0.6065(8) 0.9367(3) 0.6803(3) 0.109(2) Uani 1 1 d . U . . .
H69 H 0.681309 0.950069 0.697033 0.130 Uiso 1 1 calc R U . . .
C35 C 0.4046(7) 0.9088(3) 0.6830(3) 0.0997(18) Uani 1 1 d . U . . .
H35 H 0.338323 0.905120 0.702283 0.120 Uiso 1 1 calc R U . . .
C71 C 0.8829(7) 0.6173(3) 0.6535(4) 0.113(2) Uani 1 1 d . U . . .
H71 H 0.927599 0.592702 0.667116 0.136 Uiso 1 1 calc R U . . .
C9 C -0.2200(9) 0.9754(3) 0.3512(4) 0.114(2) Uani 1 1 d . U . . .
H9 H -0.296485 0.975679 0.364360 0.136 Uiso 1 1 calc R U . . .
C73 C 0.3048(11) 1.0649(2) 0.5087(4) 0.118(3) Uani 1 1 d . . . . .
H73 H 0.363039 1.086044 0.522991 0.142 Uiso 1 1 calc R U . . .
C37 C 0.3076(12) 0.9631(3) 0.2651(4) 0.130(2) Uani 1 1 d . U . . .
H37 H 0.346396 0.964592 0.234704 0.156 Uiso 1 1 calc R U . . .
C75 C -0.2181(10) 0.9846(3) 0.2977(3) 0.117(2) Uani 1 1 d . U . . .
H75 H -0.294345 0.990799 0.274581 0.141 Uiso 1 1 calc R U . . .
C19 C -0.0206(8) 0.9128(3) 0.6691(4) 0.1072(19) Uani 1 1 d . U . . .
H19 H -0.048116 0.940138 0.676942 0.129 Uiso 1 1 calc R U . . .
C77 C -0.0254(7) 0.6519(3) 0.4082(4) 0.117(2) Uani 1 1 d . U . . .
H77 H -0.106549 0.647804 0.387967 0.141 Uiso 1 1 calc R U . . .
C39 C 0.7484(7) 0.6820(3) 0.6055(4) 0.113(2) Uani 1 1 d . U . . .
H39 H 0.702594 0.703970 0.585612 0.136 Uiso 1 1 calc R U . . .
C79 C -0.2513(11) 0.7891(4) 0.4632(5) 0.147(3) Uani 1 1 d . U . . .
H79 H -0.338766 0.785260 0.460902 0.176 Uiso 1 1 calc R U . . .
C5 C 0.3832(11) 0.9500(4) 0.3150(4) 0.132(3) Uani 1 1 d . U . . .
H5 H 0.469021 0.943030 0.317277 0.159 Uiso 1 1 calc R U . . .
C81 C 0.2023(10) 0.7607(3) 0.3444(4) 0.119(2) Uani 1 1 d . U . . .
H81 H 0.161178 0.739876 0.320813 0.143 Uiso 1 1 calc R U . . .
C41 C 0.9425(8) 0.6491(3) 0.6345(5) 0.125(2) Uani 1 1 d . U . . .
H41 H 1.031228 0.650126 0.640333 0.150 Uiso 1 1 calc R U . . .
C83 C 0.5133(8) 0.9302(3) 0.7065(3) 0.117(2) Uani 1 1 d . U . . .
H83 H 0.520204 0.940353 0.741826 0.140 Uiso 1 1 calc R U . . .
C21 C -0.0115(8) 0.6575(4) 0.4620(4) 0.134(2) Uani 1 1 d . U . . .
H21 H -0.082264 0.656028 0.479022 0.161 Uiso 1 1 calc R U . . .
C85 C 0.8745(8) 0.6796(3) 0.6070(5) 0.134(2) Uani 1 1 d . U . . .
H85 H 0.914414 0.699800 0.588297 0.160 Uiso 1 1 calc R U . . .
C43 C 0.0373(9) 0.8392(3) 0.6290(4) 0.123(2) Uani 1 1 d . U . . .
H43 H 0.052291 0.813556 0.611954 0.147 Uiso 1 1 calc R U . . .
C87 C -0.2106(10) 0.8180(4) 0.4377(5) 0.149(3) Uani 1 1 d . U . . .
H87 H -0.266882 0.835182 0.414163 0.179 Uiso 1 1 calc R U . . .
C11 C -0.0827(9) 0.8249(4) 0.4440(5) 0.137(3) Uani 1 1 d . U . . .
H11 H -0.054526 0.847168 0.424259 0.165 Uiso 1 1 calc R U . . .
C89 C -0.0465(11) 0.7766(4) 0.5055(5) 0.154(3) Uani 1 1 d . U . . .
H89 H 0.003849 0.765707 0.536642 0.185 Uiso 1 1 calc R U . . .
C45 C -0.0706(11) 0.8426(3) 0.6497(5) 0.136(2) Uani 1 1 d . U . . .
H45 H -0.132102 0.820990 0.645606 0.163 Uiso 1 1 calc R U . . .
C91 C -0.1736(12) 0.7644(5) 0.4927(6) 0.174(3) Uani 1 1 d . U . . .
H91 H -0.201200 0.738582 0.505590 0.208 Uiso 1 1 calc R U . . .

loop_
_atom_site_aniso_label
_atom_site_aniso_U_11
_atom_site_aniso_U_22
_atom_site_aniso_U_33
_atom_site_aniso_U_23
_atom_site_aniso_U_13
_atom_site_aniso_U_12
I1 0.0871(2) 0.05727(19) 0.0832(2) 0.01227(14) 0.03873(18) 0.00616(14)
I2 0.0689(2) 0.05317(19) 0.1249(3) 0.00829(17) 0.0290(2) -0.00132(13)
Cu1 0.0677(4) 0.0447(3) 0.0572(4) -0.0019(2) 0.0089(3) 0.0009(2)
Cu2 0.0713(4) 0.0481(3) 0.0548(3) 0.0062(3) 0.0114(3) 0.0067(3)
P2 0.0531(5) 0.0413(5) 0.0477(5) 0.0011(4) 0.0057(4) 0.0037(4)
P1 0.0591(6) 0.0473(5) 0.0497(5) 0.0008(4) 0.0016(4) -0.0044(4)
P3 0.0682(6) 0.0495(5) 0.0486(5) -0.0003(4) 0.0060(4) 0.0000(4)
P4 0.0680(6) 0.0479(5) 0.0418(5) 0.0052(4) 0.0090(4) 0.0078(4)
N2 0.0536(18) 0.0449(17) 0.0575(19) -0.0008(14) 0.0045(15) 0.0020(14)
N1 0.0546(18) 0.0468(17) 0.0562(19) 0.0084(14) 0.0061(14) -0.0017(14)
N3 0.108(3) 0.068(2) 0.0488(19) 0.0153(17) 0.0106(19) 0.016(2)
N4 0.115(4) 0.050(2) 0.060(2) 0.0091(17) 0.016(2) 0.010(2)
C1 0.053(2) 0.052(2) 0.054(2) 0.0048(17) 0.0029(17) -0.0024(17)
C4 0.059(2) 0.049(2) 0.048(2) -0.0012(16) 0.0036(17) 0.0020(17)
C6 0.050(2) 0.0450(19) 0.058(2) 0.0053(16) 0.0093(17) 0.0014(15)
C8 0.058(2) 0.0408(18) 0.051(2) 0.0044(15) 0.0086(16) 0.0036(15)
C10 0.0483(19) 0.047(2) 0.055(2) -0.0025(16) 0.0081(16) -0.0002(15)
C12 0.062(2) 0.050(2) 0.046(2) 0.0054(16) 0.0108(17) 0.0098(17)
C14 0.068(2) 0.051(2) 0.045(2) 0.0038(16) 0.0070(17) 0.0078(18)
C16 0.056(2) 0.0442(19) 0.0466(19) 0.0024(15) 0.0052(16) 0.0000(16)
C18 0.054(2) 0.050(2) 0.051(2) -0.0010(16) 0.0065(16) 0.0009(16)
C20 0.066(3) 0.044(2) 0.066(3) -0.0024(18) 0.006(2) 0.0052(18)
C22 0.058(2) 0.058(2) 0.065(2) -0.0027(19) 0.0046(18) 0.0058(18)
C24 0.061(2) 0.064(2) 0.045(2) 0.0014(18) 0.0086(17) -0.0169(19)
C26 0.059(2) 0.0452(19) 0.047(2) 0.0028(15) 0.0058(16) 0.0027(16)
C28 0.081(3) 0.051(2) 0.043(2) 0.0040(16) 0.0079(19) 0.007(2)
C30 0.069(2) 0.066(2) 0.050(2) 0.0002(18) 0.0038(18) 0.007(2)
C32 0.084(3) 0.050(2) 0.047(2) 0.0041(17) 0.004(2) 0.001(2)
C34 0.064(3) 0.057(2) 0.072(3) -0.001(2) 0.013(2) 0.008(2)
C36 0.079(3) 0.057(2) 0.048(2) -0.0001(18) 0.010(2) -0.016(2)
C38 0.087(3) 0.062(3) 0.044(2) 0.0103(18) 0.009(2) 0.013(2)
C40 0.078(3) 0.058(2) 0.044(2) 0.0021(18) 0.0013(19) 0.007(2)
C42 0.091(3) 0.062(2) 0.059(2) 0.0018(19) 0.017(2) 0.016(2)
C44 0.058(2) 0.059(3) 0.073(3) -0.005(2) 0.002(2) 0.001(2)
C46 0.086(3) 0.047(2) 0.051(2) 0.0070(17) 0.013(2) 0.007(2)
C48 0.085(3) 0.051(2) 0.053(2) -0.0010(18) 0.006(2) -0.001(2)
C50 0.085(3) 0.062(2) 0.059(2) 0.0047(19) 0.020(2) 0.009(2)
C52 0.062(2) 0.069(3) 0.084(3) 0.012(2) 0.000(2) -0.006(2)
C54 0.077(3) 0.080(3) 0.074(3) 0.003(2) 0.004(2) -0.009(2)
C56 0.062(3) 0.068(3) 0.063(3) 0.003(2) 0.009(2) 0.007(2)
C58 0.067(3) 0.085(4) 0.083(4) -0.009(3) 0.021(3) 0.012(3)
C60 0.080(3) 0.049(2) 0.078(3) -0.005(2) 0.005(2) -0.002(2)
C62 0.063(3) 0.067(3) 0.085(4) -0.011(3) -0.001(2) -0.010(2)
C64 0.067(3) 0.089(3) 0.070(3) -0.011(2) 0.002(2) -0.003(2)
C66 0.119(3) 0.064(2) 0.052(2) 0.011(2) 0.001(2) 0.014(3)
C68 0.080(3) 0.070(3) 0.091(4) 0.025(3) 0.035(3) 0.017(3)
C70 0.130(4) 0.068(3) 0.057(2) 0.003(2) 0.024(3) -0.005(3)
C72 0.089(3) 0.084(3) 0.063(3) -0.004(2) 0.012(2) -0.013(3)
C74 0.142(4) 0.064(3) 0.051(2) 0.013(2) -0.010(3) 0.002(3)
C76 0.058(3) 0.107(5) 0.079(4) 0.014(3) 0.009(2) -0.006(3)
C78 0.114(5) 0.066(3) 0.065(3) 0.013(2) 0.008(3) 0.018(3)
C80 0.128(6) 0.089(4) 0.060(3) 0.003(3) 0.026(3) -0.044(4)
C82 0.098(3) 0.088(3) 0.082(3) 0.008(3) 0.032(3) 0.011(3)
C84 0.134(6) 0.098(4) 0.048(3) -0.008(3) 0.001(3) -0.028(4)
C86 0.142(6) 0.062(3) 0.075(4) 0.017(3) 0.022(4) 0.027(3)
C88 0.093(4) 0.085(4) 0.069(3) 0.015(3) 0.023(3) 0.000(3)
C90 0.070(3) 0.111(5) 0.080(4) 0.005(3) 0.030(3) 0.002(3)
C92 0.107(4) 0.087(3) 0.076(3) 0.008(3) -0.007(3) 0.021(3)
C23 0.096(4) 0.094(4) 0.102(5) 0.035(4) 0.046(4) 0.014(3)
C47 0.065(3) 0.111(5) 0.077(3) -0.003(3) 0.001(3) 0.024(3)
C3 0.080(3) 0.118(4) 0.086(3) -0.025(3) -0.009(3) 0.011(3)
C49 0.154(4) 0.072(3) 0.048(2) 0.008(2) 0.015(3) -0.006(3)
C25 0.126(6) 0.069(3) 0.084(4) -0.003(3) 0.016(4) -0.014(3)
C51 0.088(3) 0.096(4) 0.096(3) -0.004(3) 0.013(3) -0.012(3)
C13 0.100(5) 0.145(7) 0.078(4) -0.004(4) 0.031(4) -0.059(5)
C53 0.112(5) 0.099(5) 0.075(4) 0.019(3) 0.007(3) 0.047(4)
C27 0.154(4) 0.088(3) 0.066(3) 0.013(3) -0.024(3) 0.005(4)
C55 0.133(6) 0.097(5) 0.087(4) 0.020(4) 0.053(4) 0.009(4)
C7 0.070(3) 0.083(3) 0.132(4) 0.014(3) 0.006(3) -0.003(3)
C57 0.128(4) 0.087(3) 0.074(3) -0.020(3) 0.012(3) 0.012(3)
C29 0.165(8) 0.132(7) 0.052(3) -0.001(4) 0.004(4) -0.033(6)
C59 0.107(4) 0.079(3) 0.115(4) 0.001(3) 0.047(3) 0.010(3)
C15 0.168(5) 0.105(4) 0.065(3) 0.005(3) 0.026(3) -0.020(4)
C61 0.191(9) 0.104(5) 0.058(4) 0.003(3) 0.039(5) -0.010(6)
C31 0.121(4) 0.113(4) 0.096(4) 0.013(3) 0.040(3) 0.029(3)
C63 0.198(10) 0.056(3) 0.092(5) 0.016(3) 0.030(6) 0.014(4)
C2 0.068(3) 0.163(8) 0.089(4) 0.012(5) 0.020(3) -0.026(4)
C65 0.112(4) 0.108(4) 0.123(4) -0.004(4) 0.061(4) 0.010(3)
C33 0.074(3) 0.172(5) 0.099(4) -0.032(4) 0.019(3) 0.000(4)
C67 0.127(5) 0.103(5) 0.096(4) -0.002(4) 0.039(4) -0.002(4)
C17 0.139(5) 0.122(4) 0.087(4) -0.005(3) 0.029(4) 0.044(4)
C69 0.091(4) 0.130(4) 0.102(4) -0.028(4) 0.008(3) -0.017(3)
C35 0.093(3) 0.138(4) 0.067(3) -0.019(3) 0.010(3) -0.016(3)
C71 0.076(3) 0.111(4) 0.149(5) 0.013(4) 0.010(3) 0.011(3)
C9 0.121(4) 0.100(4) 0.107(4) 0.004(3) -0.014(3) 0.022(4)
C73 0.185(9) 0.063(4) 0.108(6) -0.001(4) 0.030(6) -0.023(5)
C37 0.171(5) 0.131(5) 0.095(4) -0.006(4) 0.048(4) -0.019(5)
C75 0.136(4) 0.103(4) 0.095(4) 0.011(3) -0.029(4) 0.017(4)
C19 0.113(4) 0.090(4) 0.130(4) -0.001(3) 0.054(4) 0.020(3)
C77 0.075(3) 0.156(5) 0.112(4) -0.041(4) -0.008(3) 0.005(4)
C39 0.083(3) 0.112(4) 0.144(5) 0.041(4) 0.019(3) -0.002(3)
C79 0.103(4) 0.174(6) 0.162(6) 0.032(5) 0.018(4) -0.018(4)
C5 0.157(6) 0.135(5) 0.116(5) -0.004(4) 0.056(4) -0.009(5)
C81 0.150(5) 0.116(4) 0.088(4) -0.023(3) 0.014(4) 0.027(4)
C41 0.082(4) 0.133(5) 0.159(5) 0.033(4) 0.018(4) 0.002(3)
C83 0.104(4) 0.156(5) 0.086(4) -0.032(4) 0.008(3) -0.023(4)
C21 0.078(3) 0.200(6) 0.128(4) -0.044(5) 0.023(3) -0.004(4)
C85 0.089(4) 0.141(5) 0.170(5) 0.045(4) 0.023(4) -0.012(4)
C43 0.126(4) 0.104(4) 0.149(5) -0.009(4) 0.054(4) 0.003(4)
C87 0.104(4) 0.170(6) 0.164(6) 0.042(5) -0.002(4) -0.014(4)
C11 0.100(4) 0.149(5) 0.150(5) 0.048(4) -0.011(4) -0.020(4)
C89 0.127(5) 0.168(5) 0.161(5) 0.064(5) 0.011(4) -0.021(4)
C45 0.137(5) 0.124(5) 0.162(5) -0.007(4) 0.068(4) 0.001(4)
C91 0.137(5) 0.191(6) 0.187(6) 0.058(5) 0.014(5) -0.033(5)

loop_
_atom_type_symbol
_atom_type_description
_atom_type_scat_dispersion_real
_atom_type_scat_dispersion_imag
_atom_type_scat_source
C C 0.0181 0.0091 'International Tables Vol C Tables 4.2.6.8 and 6.1.1.4'
H H 0.0000 0.0000 'International Tables Vol C Tables 4.2.6.8 and 6.1.1.4'
Cl Cl 0.3639 0.7018 'International Tables Vol C Tables 4.2.6.8 and 6.1.1.4'
Cu Cu -1.9646 0.5888 'International Tables Vol C Tables 4.2.6.8 and 6.1.1.4'
I I -0.3257 6.8362 'International Tables Vol C Tables 4.2.6.8 and 6.1.1.4'
N N 0.0311 0.0180 'International Tables Vol C Tables 4.2.6.8 and 6.1.1.4'
P P 0.2955 0.4335 'International Tables Vol C Tables 4.2.6.8 and 6.1.1.4'

loop_
_geom_angle_atom_site_label_1
_geom_angle_atom_site_label_2
_geom_angle_atom_site_label_3
_geom_angle
_geom_angle_site_symmetry_1
_geom_angle_site_symmetry_3
_geom_angle_publ_flag
Cu2 I1 Cu1 67.14(2) . . ?
Cu1 I2 Cu2 67.45(2) . . ?
I1 Cu1 Cu2 56.22(2) . . ?
I2 Cu1 I1 107.60(2) . . ?
I2 Cu1 Cu2 56.54(2) . . ?
P2 Cu1 I1 113.69(4) . . ?
P2 Cu1 I2 115.93(4) . . ?
P2 Cu1 Cu2 114.88(4) . . ?
P2 Cu1 P1 89.89(4) . . ?
P1 Cu1 I1 107.46(4) . . ?
P1 Cu1 I2 121.50(4) . . ?
P1 Cu1 Cu2 153.84(4) . . ?
I1 Cu2 I2 107.49(2) . . ?
I1 Cu2 Cu1 56.64(2) . . ?
I2 Cu2 Cu1 56.01(2) . . ?
P3 Cu2 I1 121.41(4) . . ?
P3 Cu2 I2 111.43(4) . . ?
P3 Cu2 Cu1 118.34(4) . . ?
P3 Cu2 P4 89.98(4) . . ?
P4 Cu2 I1 116.95(4) . . ?
P4 Cu2 I2 108.35(4) . . ?
P4 Cu2 Cu1 150.58(4) . . ?
C8 P2 Cu1 103.21(14) . . ?
C18 P2 Cu1 115.41(14) . . ?
C18 P2 C8 103.55(19) . . ?
C18 P2 C22 103.7(2) . . ?
C22 P2 Cu1 126.73(16) . . ?
C22 P2 C8 101.0(2) . . ?
C16 P1 Cu1 102.80(13) . . ?
C16 P1 C52 102.9(2) . . ?
C48 P1 Cu1 120.05(17) . . ?
C48 P1 C16 101.0(2) . . ?
C48 P1 C52 105.6(3) . . ?
C52 P1 Cu1 120.97(18) . . ?
C14 P3 Cu2 102.76(14) . . ?
C42 P3 Cu2 122.99(18) . . ?
C42 P3 C14 100.9(2) . . ?
C54 P3 Cu2 119.7(2) . . ?
C54 P3 C14 102.3(3) . . ?
C54 P3 C42 104.4(3) . . ?
C12 P4 Cu2 102.82(14) . . ?
C30 P4 Cu2 121.63(17) . . ?
C30 P4 C12 101.4(2) . . ?
C30 P4 C50 107.6(2) . . ?
C50 P4 Cu2 117.38(18) . . ?
C50 P4 C12 102.7(2) . . ?
C20 N2 C10 126.8(4) . . ?
C44 N2 C10 124.6(4) . . ?
C44 N2 C20 108.7(4) . . ?
C4 N1 C6 126.0(4) . . ?
C4 N1 C24 108.3(4) . . ?
C24 N1 C6 125.5(4) . . ?
C66 N3 C38 124.5(5) . . ?
C70 N3 C38 122.9(5) . . ?
C70 N3 C66 109.0(5) . . ?
C86 N4 C46 126.6(6) . . ?
C25 N4 C46 123.8(5) . . ?
C25 N4 C86 109.5(6) . . ?
C6 C1 H1 119.0 . . ?
C6 C1 C16 121.9(4) . . ?
C16 C1 H1 119.0 . . ?
N1 C4 C32 108.0(4) . . ?
C56 C4 N1 129.0(4) . . ?
C56 C4 C32 123.0(4) . . ?
C1 C6 N1 118.5(4) . . ?
C1 C6 C10 119.9(4) . . ?
C10 C6 N1 121.3(4) . . ?
C16 C8 P2 119.1(3) . . ?
C26 C8 P2 121.5(3) . . ?
C26 C8 C16 119.4(4) . . ?
C6 C10 N2 121.7(4) . . ?
C26 C10 N2 119.5(4) . . ?
C26 C10 C6 118.8(4) . . ?
C14 C12 P4 119.1(3) . . ?
C28 C12 P4 121.4(3) . . ?
C28 C12 C14 119.5(4) . . ?
C12 C14 P3 120.1(3) . . ?
C40 C14 P3 121.5(3) . . ?
C40 C14 C12 118.4(4) . . ?
C1 C16 P1 121.7(3) . . ?
C1 C16 C8 118.2(4) . . ?
C8 C16 P1 119.8(3) . . ?
C34 C18 P2 123.5(4) . . ?
C34 C18 C68 118.4(5) . . ?
C68 C18 P2 118.1(4) . . ?
N2 C20 H20 125.6 . . ?
C60 C20 N2 108.9(4) . . ?
C60 C20 H20 125.6 . . ?
C64 C22 P2 125.1(4) . . ?
C64 C22 C33 118.0(5) . . ?
C33 C22 P2 116.9(5) . . ?
C36 C24 N1 108.7(4) . . ?
C76 C24 N1 127.9(5) . . ?
C76 C24 C36 123.4(5) . . ?
C8 C26 H26 119.2 . . ?
C10 C26 C8 121.7(4) . . ?
C10 C26 H26 119.2 . . ?
C12 C28 H28 119.4 . . ?
C12 C28 C46 121.3(4) . . ?
C46 C28 H28 119.4 . . ?
C72 C30 P4 118.8(4) . . ?
C72 C30 C35 115.7(5) . . ?
C35 C30 P4 125.4(5) . . ?
C4 C32 C36 107.5(4) . . ?
C78 C32 C4 117.8(5) . . ?
C78 C32 C36 134.7(5) . . ?
C18 C34 H34 119.6 . . ?
C58 C34 C18 120.8(5) . . ?
C58 C34 H34 119.6 . . ?
C24 C36 C32 107.5(4) . . ?
C24 C36 C80 119.0(6) . . ?
C80 C36 C32 133.5(6) . . ?
C40 C38 N3 117.9(4) . . ?
C40 C38 C46 119.7(4) . . ?
C46 C38 N3 122.4(5) . . ?
C14 C40 H40 118.9 . . ?
C38 C40 C14 122.2(4) . . ?
C38 C40 H40 118.9 . . ?
C82 C42 P3 119.0(5) . . ?
C82 C42 C57 119.8(6) . . ?
C57 C42 P3 121.1(5) . . ?
N2 C44 H44 125.8 . . ?
C62 C44 N2 108.4(4) . . ?
C62 C44 H44 125.8 . . ?
C28 C46 N4 118.8(4) . . ?
C38 C46 N4 122.4(4) . . ?
C38 C46 C28 118.7(4) . . ?
C84 C48 P1 122.4(5) . . ?
C84 C48 C88 119.8(6) . . ?
C88 C48 P1 117.7(4) . . ?
C59 C50 P4 127.4(5) . . ?
C59 C50 C43 113.8(6) . . ?
C43 C50 P4 116.7(5) . . ?
C7 C52 P1 124.9(5) . . ?
C39 C52 P1 118.9(5) . . ?
C39 C52 C7 115.6(6) . . ?
C11 C54 P3 126.3(6) . . ?
C89 C54 P3 120.4(7) . . ?
C89 C54 C11 112.1(8) . . ?
C4 C56 H56 121.8 . . ?
C4 C56 C47 116.4(5) . . ?
C47 C56 H56 121.8 . . ?
C34 C58 H58 119.9 . . ?
C90 C58 C34 120.2(5) . . ?
C90 C58 H58 119.9 . . ?
C20 C60 H60 126.7 . . ?
C20 C60 C62 106.6(4) . . ?
C62 C60 H60 126.7 . . ?
C44 C62 C60 107.6(4) . . ?
C44 C62 H62 126.2 . . ?
C60 C62 H62 126.2 . . ?
C22 C64 H64 118.8 . . ?
C22 C64 C3 122.3(6) . . ?
C3 C64 H64 118.8 . . ?
N3 C66 C74 108.9(6) . . ?
C92 C66 N3 128.8(5) . . ?
C92 C66 C74 122.3(6) . . ?
C18 C68 H68 119.9 . . ?
C23 C68 C18 120.3(5) . . ?
C23 C68 H68 119.9 . . ?
N3 C70 C49 105.9(7) . . ?
C67 C70 N3 130.3(6) . . ?
C67 C70 C49 123.7(7) . . ?
C30 C72 H72 118.6 . . ?
C51 C72 C30 122.8(6) . . ?
C51 C72 H72 118.6 . . ?
C66 C74 C27 116.6(8) . . ?
C49 C74 C66 106.6(6) . . ?
C49 C74 C27 136.7(7) . . ?
C24 C76 H76 122.1 . . ?
C2 C76 C24 115.9(6) . . ?
C2 C76 H76 122.1 . . ?
C32 C78 H78 120.3 . . ?
C53 C78 C32 119.5(6) . . ?
C53 C78 H78 120.3 . . ?
C36 C80 H80 120.6 . . ?
C13 C80 C36 118.7(7) . . ?
C13 C80 H80 120.6 . . ?
C42 C82 H82 119.4 . . ?
C42 C82 C31 121.1(8) . . ?
C31 C82 H82 119.4 . . ?
C48 C84 H84 119.8 . . ?
C48 C84 C29 120.4(8) . . ?
C29 C84 H84 119.8 . . ?
N4 C86 H86 126.2 . . ?
C63 C86 N4 107.7(7) . . ?
C63 C86 H86 126.2 . . ?
C48 C88 H88 120.1 . . ?
C48 C88 C55 119.8(7) . . ?
C55 C88 H88 120.1 . . ?
C58 C90 H90 119.9 . . ?
C23 C90 C58 120.1(5) . . ?
C23 C90 H90 119.9 . . ?
C66 C92 H92 120.4 . . ?
C66 C92 C9 119.2(7) . . ?
C9 C92 H92 120.4 . . ?
C68 C23 H23 119.9 . . ?
C90 C23 C68 120.1(6) . . ?
C90 C23 H23 119.9 . . ?
C56 C47 H47 118.9 . . ?
C53 C47 C56 122.2(6) . . ?
C53 C47 H47 118.9 . . ?
C64 C3 H3 120.2 . . ?
C77 C3 C64 119.6(7) . . ?
C77 C3 H3 120.2 . . ?
C74 C49 C70 109.4(6) . . ?
C74 C49 C15 132.5(7) . . ?
C15 C49 C70 118.1(8) . . ?
N4 C25 H25 126.6 . . ?
N4 C25 C73 106.8(8) . . ?
C73 C25 H25 126.6 . . ?
C72 C51 H51 119.6 . . ?
C72 C51 C69 120.7(7) . . ?
C69 C51 H51 119.6 . . ?
C80 C13 H13 119.5 . . ?
C80 C13 C2 121.1(6) . . ?
C2 C13 H13 119.5 . . ?
C78 C53 C47 121.0(5) . . ?
C78 C53 H53 119.5 . . ?
C47 C53 H53 119.5 . . ?
C74 C27 H27 119.3 . . ?
C75 C27 C74 121.4(7) . . ?
C75 C27 H27 119.3 . . ?
C88 C55 H55 120.5 . . ?
C88 C55 C61 118.9(8) . . ?
C61 C55 H55 120.5 . . ?
C52 C7 H7 119.1 . . ?
C71 C7 C52 121.7(7) . . ?
C71 C7 H7 119.1 . . ?
C42 C57 H57 120.4 . . ?
C81 C57 C42 119.3(9) . . ?
C81 C57 H57 120.4 . . ?
C84 C29 H29 119.9 . . ?
C61 C29 C84 120.1(7) . . ?
C61 C29 H29 119.9 . . ?
C50 C59 H59 118.9 . . ?
C50 C59 C19 122.1(7) . . ?
C19 C59 H59 118.9 . . ?
C49 C15 H15 121.0 . . ?
C37 C15 C49 118.1(8) . . ?
C37 C15 H15 121.0 . . ?
C55 C61 H61 119.5 . . ?
C29 C61 C55 120.9(7) . . ?
C29 C61 H61 119.5 . . ?
C82 C31 H31 121.3 . . ?
C82 C31 C17 117.3(9) . . ?
C17 C31 H31 121.3 . . ?
C86 C63 H63 126.2 . . ?
C86 C63 C73 107.5(6) . . ?
C73 C63 H63 126.2 . . ?
C76 C2 C13 121.9(7) . . ?
C76 C2 H2 119.0 . . ?
C13 C2 H2 119.0 . . ?
C19 C65 H65 120.8 . . ?
C19 C65 C45 118.5(8) . . ?
C45 C65 H65 120.8 . . ?
C22 C33 H33 120.4 . . ?
C22 C33 C21 119.2(8) . . ?
C21 C33 H33 120.4 . . ?
C70 C67 H67 120.8 . . ?
C70 C67 C5 118.5(9) . . ?
C5 C67 H67 120.8 . . ?
C31 C17 H17 118.9 . . ?
C81 C17 C31 122.1(8) . . ?
C81 C17 H17 118.9 . . ?
C51 C69 H69 120.7 . . ?
C83 C69 C51 118.6(7) . . ?
C83 C69 H69 120.7 . . ?
C30 C35 H35 119.6 . . ?
C30 C35 C83 120.7(7) . . ?
C83 C35 H35 119.6 . . ?
C7 C71 H71 120.1 . . ?
C41 C71 C7 119.7(8) . . ?
C41 C71 H71 120.1 . . ?
C92 C9 H9 120.6 . . ?
C92 C9 C75 118.8(9) . . ?
C75 C9 H9 120.6 . . ?
C25 C73 H73 125.8 . . ?
C63 C73 C25 108.5(8) . . ?
C63 C73 H73 125.8 . . ?
C15 C37 H37 118.1 . . ?
C15 C37 C5 123.8(9) . . ?
C5 C37 H37 118.1 . . ?
C27 C75 C9 121.6(8) . . ?
C27 C75 H75 119.2 . . ?
C9 C75 H75 119.2 . . ?
C59 C19 H19 119.0 . . ?
C65 C19 C59 122.0(7) . . ?
C65 C19 H19 119.0 . . ?
C3 C77 H77 119.5 . . ?
C3 C77 C21 120.9(7) . . ?
C21 C77 H77 119.5 . . ?
C52 C39 H39 119.0 . . ?
C52 C39 C85 122.0(8) . . ?
C85 C39 H39 119.0 . . ?
C87 C79 H79 120.2 . . ?
C87 C79 C91 119.6(12) . . ?
C91 C79 H79 120.2 . . ?
C67 C5 C37 117.8(11) . . ?
C67 C5 H5 121.1 . . ?
C37 C5 H5 121.1 . . ?
C57 C81 H81 119.8 . . ?
C17 C81 C57 120.3(9) . . ?
C17 C81 H81 119.8 . . ?
C71 C41 H41 120.7 . . ?
C85 C41 C71 118.5(8) . . ?
C85 C41 H41 120.7 . . ?
C69 C83 C35 121.2(7) . . ?
C69 C83 H83 119.4 . . ?
C35 C83 H83 119.4 . . ?
C33 C21 H21 120.1 . . ?
C77 C21 C33 119.8(8) . . ?
C77 C21 H21 120.1 . . ?
C39 C85 H85 119.5 . . ?
C41 C85 C39 121.0(9) . . ?
C41 C85 H85 119.5 . . ?
C50 C43 H43 118.2 . . ?
C45 C43 C50 123.7(9) . . ?
C45 C43 H43 118.2 . . ?
C79 C87 H87 120.2 . . ?
C79 C87 C11 119.5(11) . . ?
C11 C87 H87 120.2 . . ?
C54 C11 C87 124.6(10) . . ?
C54 C11 H11 117.7 . . ?
C87 C11 H11 117.7 . . ?
C54 C89 H89 119.2 . . ?
C54 C89 C91 121.6(11) . . ?
C91 C89 H89 119.2 . . ?
C65 C45 H45 122.3 . . ?
C43 C45 C65 115.5(10) . . ?
C43 C45 H45 122.3 . . ?
C79 C91 C89 118.7(12) . . ?
C79 C91 H91 120.7 . . ?
C89 C91 H91 120.7 . . ?

loop_
_geom_bond_atom_site_label_1
_geom_bond_atom_site_label_2
_geom_bond_distance
_geom_bond_site_symmetry_2
_geom_bond_publ_flag
I1 Cu1 2.6335(8) . ?
I1 Cu2 2.6206(7) . ?
I2 Cu1 2.6083(7) . ?
I2 Cu2 2.6247(8) . ?
Cu1 Cu2 2.9054(9) . ?
Cu1 P2 2.2671(12) . ?
Cu1 P1 2.2847(12) . ?
Cu2 P3 2.2675(13) . ?
Cu2 P4 2.2827(12) . ?
P2 C8 1.841(4) . ?
P2 C18 1.814(5) . ?
P2 C22 1.825(5) . ?
P1 C16 1.835(4) . ?
P1 C48 1.822(5) . ?
P1 C52 1.837(6) . ?
P3 C14 1.843(4) . ?
P3 C42 1.833(5) . ?
P3 C54 1.825(6) . ?
P4 C12 1.841(4) . ?
P4 C30 1.828(5) . ?
P4 C50 1.833(6) . ?
N2 C10 1.419(5) . ?
N2 C20 1.370(6) . ?
N2 C44 1.363(6) . ?
N1 C4 1.397(6) . ?
N1 C6 1.421(5) . ?
N1 C24 1.400(6) . ?
N3 C38 1.428(6) . ?
N3 C66 1.403(8) . ?
N3 C70 1.399(8) . ?
N4 C46 1.421(6) . ?
N4 C86 1.374(8) . ?
N4 C25 1.352(9) . ?
C1 H1 0.9500 . ?
C1 C6 1.381(6) . ?
C1 C16 1.393(6) . ?
C4 C32 1.409(6) . ?
C4 C56 1.380(7) . ?
C6 C10 1.397(6) . ?
C8 C16 1.406(6) . ?
C8 C26 1.398(6) . ?
C10 C26 1.381(6) . ?
C12 C14 1.398(6) . ?
C12 C28 1.387(6) . ?
C14 C40 1.387(6) . ?
C18 C34 1.379(6) . ?
C18 C68 1.390(7) . ?
C20 H20 0.9500 . ?
C20 C60 1.351(7) . ?
C22 C64 1.361(8) . ?
C22 C33 1.371(9) . ?
C24 C36 1.393(7) . ?
C24 C76 1.390(8) . ?
C26 H26 0.9500 . ?
C28 H28 0.9500 . ?
C28 C46 1.402(6) . ?
C30 C72 1.368(8) . ?
C30 C35 1.374(8) . ?
C32 C36 1.426(8) . ?
C32 C78 1.406(8) . ?
C34 H34 0.9500 . ?
C34 C58 1.374(8) . ?
C36 C80 1.402(7) . ?
C38 C40 1.376(7) . ?
C38 C46 1.384(7) . ?
C40 H40 0.9500 . ?
C42 C82 1.375(9) . ?
C42 C57 1.402(9) . ?
C44 H44 0.9500 . ?
C44 C62 1.353(7) . ?
C48 C84 1.374(8) . ?
C48 C88 1.383(9) . ?
C50 C59 1.330(9) . ?
C50 C43 1.424(11) . ?
C52 C7 1.377(9) . ?
C52 C39 1.344(10) . ?
C54 C11 1.326(11) . ?
C54 C89 1.299(12) . ?
C56 H56 0.9500 . ?
C56 C47 1.391(8) . ?
C58 H58 0.9500 . ?
C58 C90 1.370(9) . ?
C60 H60 0.9500 . ?
C60 C62 1.427(8) . ?
C62 H62 0.9500 . ?
C64 H64 0.9500 . ?
C64 C3 1.378(8) . ?
C66 C74 1.404(8) . ?
C66 C92 1.375(11) . ?
C68 H68 0.9500 . ?
C68 C23 1.385(8) . ?
C70 C49 1.433(9) . ?
C70 C67 1.346(11) . ?
C72 H72 0.9500 . ?
C72 C51 1.357(9) . ?
C74 C49 1.403(11) . ?
C74 C27 1.421(11) . ?
C76 H76 0.9500 . ?
C76 C2 1.367(9) . ?
C78 H78 0.9500 . ?
C78 C53 1.368(11) . ?
C80 H80 0.9500 . ?
C80 C13 1.349(11) . ?
C82 H82 0.9500 . ?
C82 C31 1.379(10) . ?
C84 H84 0.9500 . ?
C84 C29 1.393(10) . ?
C86 H86 0.9500 . ?
C86 C63 1.365(11) . ?
C88 H88 0.9500 . ?
C88 C55 1.392(9) . ?
C90 H90 0.9500 . ?
C90 C23 1.362(9) . ?
C92 H92 0.9500 . ?
C92 C9 1.400(10) . ?
C23 H23 0.9500 . ?
C47 H47 0.9500 . ?
C47 C53 1.372(11) . ?
C3 H3 0.9500 . ?
C3 C77 1.311(12) . ?
C49 C15 1.403(10) . ?
C25 H25 0.9500 . ?
C25 C73 1.384(10) . ?
C51 H51 0.9500 . ?
C51 C69 1.359(11) . ?
C13 H13 0.9500 . ?
C13 C2 1.420(12) . ?
C53 H53 0.9500 . ?
C27 H27 0.9500 . ?
C27 C75 1.332(13) . ?
C55 H55 0.9500 . ?
C55 C61 1.403(13) . ?
C7 H7 0.9500 . ?
C7 C71 1.379(10) . ?
C57 H57 0.9500 . ?
C57 C81 1.381(11) . ?
C29 H29 0.9500 . ?
C29 C61 1.339(13) . ?
C59 H59 0.9500 . ?
C59 C19 1.406(10) . ?
C15 H15 0.9500 . ?
C15 C37 1.334(15) . ?
C61 H61 0.9500 . ?
C31 H31 0.9500 . ?
C31 C17 1.416(14) . ?
C63 H63 0.9500 . ?
C63 C73 1.376(14) . ?
C2 H2 0.9500 . ?
C65 H65 0.9500 . ?
C65 C19 1.260(11) . ?
C65 C45 1.438(13) . ?
C33 H33 0.9500 . ?
C33 C21 1.402(11) . ?
C67 H67 0.9500 . ?
C67 C5 1.385(12) . ?
C17 H17 0.9500 . ?
C17 C81 1.334(14) . ?
C69 H69 0.9500 . ?
C69 C83 1.325(12) . ?
C35 H35 0.9500 . ?
C35 C83 1.403(11) . ?
C71 H71 0.9500 . ?
C71 C41 1.337(12) . ?
C9 H9 0.9500 . ?
C9 C75 1.405(13) . ?
C73 H73 0.9500 . ?
C37 H37 0.9500 . ?
C37 C5 1.453(15) . ?
C75 H75 0.9500 . ?
C19 H19 0.9500 . ?
C77 H77 0.9500 . ?
C77 C21 1.368(13) . ?
C39 H39 0.9500 . ?
C39 C85 1.366(12) . ?
C79 H79 0.9500 . ?
C79 C87 1.250(15) . ?
C79 C91 1.292(17) . ?
C5 H5 0.9500 . ?
C81 H81 0.9500 . ?
C41 H41 0.9500 . ?
C41 C85 1.336(13) . ?
C83 H83 0.9500 . ?
C21 H21 0.9500 . ?
C85 H85 0.9500 . ?
C43 H43 0.9500 . ?
C43 C45 1.372(13) . ?
C87 H87 0.9500 . ?
C87 C11 1.388(13) . ?
C11 H11 0.9500 . ?
C89 H89 0.9500 . ?
C89 C91 1.417(16) . ?
C45 H45 0.9500 . ?
C91 H91 0.9500 . ?

loop_
_geom_torsion_atom_site_label_1
_geom_torsion_atom_site_label_2
_geom_torsion_atom_site_label_3
_geom_torsion_atom_site_label_4
_geom_torsion
_geom_torsion_site_symmetry_1
_geom_torsion_site_symmetry_2
_geom_torsion_site_symmetry_3
_geom_torsion_site_symmetry_4
_geom_torsion_publ_flag
Cu1 P2 C8 C16 -16.6(4) . . . . ?
Cu1 P2 C8 C26 161.7(3) . . . . ?
Cu1 P2 C18 C34 105.4(4) . . . . ?
Cu1 P2 C18 C68 -72.9(5) . . . . ?
Cu1 P2 C22 C64 144.0(4) . . . . ?
Cu1 P2 C22 C33 -38.5(7) . . . . ?
Cu1 P1 C16 C1 -160.7(3) . . . . ?
Cu1 P1 C16 C8 14.5(4) . . . . ?
Cu1 P1 C48 C84 -115.4(5) . . . . ?
Cu1 P1 C48 C88 61.2(5) . . . . ?
Cu1 P1 C52 C7 -171.3(6) . . . . ?
Cu1 P1 C52 C39 -0.1(8) . . . . ?
Cu2 P3 C14 C12 -15.5(4) . . . . ?
Cu2 P3 C14 C40 165.8(4) . . . . ?
Cu2 P3 C42 C82 -64.9(5) . . . . ?
Cu2 P3 C42 C57 111.6(5) . . . . ?
Cu2 P3 C54 C11 148.9(8) . . . . ?
Cu2 P3 C54 C89 -17.5(10) . . . . ?
Cu2 P4 C12 C14 15.9(4) . . . . ?
Cu2 P4 C12 C28 -162.4(4) . . . . ?
Cu2 P4 C30 C72 61.7(5) . . . . ?
Cu2 P4 C30 C35 -120.2(6) . . . . ?
Cu2 P4 C50 C59 -173.7(6) . . . . ?
Cu2 P4 C50 C43 -10.9(7) . . . . ?
P2 C8 C16 P1 1.4(5) . . . . ?
P2 C8 C16 C1 176.7(3) . . . . ?
P2 C8 C26 C10 -175.4(3) . . . . ?
P2 C18 C34 C58 -178.5(4) . . . . ?
P2 C18 C68 C23 -179.5(6) . . . . ?
P2 C22 C64 C3 178.9(6) . . . . ?
P2 C22 C33 C21 -175.0(8) . . . . ?
P1 C48 C84 C29 176.2(6) . . . . ?
P1 C48 C88 C55 -176.9(5) . . . . ?
P1 C52 C7 C71 178.2(7) . . . . ?
P1 C52 C39 C85 179.4(9) . . . . ?
P3 C14 C40 C38 -176.5(4) . . . . ?
P3 C42 C82 C31 178.4(5) . . . . ?
P3 C42 C57 C81 -177.2(6) . . . . ?
P3 C54 C11 C87 -175.7(10) . . . . ?
P3 C54 C89 C91 -172.2(12) . . . . ?
P4 C12 C14 P3 -0.3(5) . . . . ?
P4 C12 C14 C40 178.4(4) . . . . ?
P4 C12 C28 C46 178.2(4) . . . . ?
P4 C30 C72 C51 -177.0(6) . . . . ?
P4 C30 C35 C83 176.8(7) . . . . ?
P4 C50 C59 C19 173.9(6) . . . . ?
P4 C50 C43 C45 -176.2(9) . . . . ?
N2 C10 C26 C8 176.7(4) . . . . ?
N2 C20 C60 C62 -0.2(6) . . . . ?
N2 C44 C62 C60 -0.6(7) . . . . ?
N1 C4 C32 C36 -0.4(5) . . . . ?
N1 C4 C32 C78 179.8(4) . . . . ?
N1 C4 C56 C47 -179.1(5) . . . . ?
N1 C6 C10 N2 -4.2(6) . . . . ?
N1 C6 C10 C26 175.0(4) . . . . ?
N1 C24 C36 C32 -0.2(5) . . . . ?
N1 C24 C36 C80 179.2(4) . . . . ?
N1 C24 C76 C2 -178.3(6) . . . . ?
N3 C38 C40 C14 175.7(5) . . . . ?
N3 C38 C46 N4 -2.2(9) . . . . ?
N3 C38 C46 C28 -179.1(5) . . . . ?
N3 C66 C74 C49 2.0(7) . . . . ?
N3 C66 C74 C27 -178.3(6) . . . . ?
N3 C66 C92 C9 179.8(6) . . . . ?
N3 C70 C49 C74 -2.5(7) . . . . ?
N3 C70 C49 C15 179.3(6) . . . . ?
N3 C70 C67 C5 178.1(8) . . . . ?
N4 C86 C63 C73 1.4(9) . . . . ?
N4 C25 C73 C63 0.4(10) . . . . ?
C1 C6 C10 N2 -178.3(4) . . . . ?
C1 C6 C10 C26 1.0(6) . . . . ?
C4 N1 C6 C1 -68.7(6) . . . . ?
C4 N1 C6 C10 117.1(5) . . . . ?
C4 N1 C24 C36 0.0(5) . . . . ?
C4 N1 C24 C76 177.9(5) . . . . ?
C4 C32 C36 C24 0.4(5) . . . . ?
C4 C32 C36 C80 -178.9(5) . . . . ?
C4 C32 C78 C53 0.2(8) . . . . ?
C4 C56 C47 C53 -1.1(9) . . . . ?
C6 N1 C4 C32 175.5(4) . . . . ?
C6 N1 C4 C56 -5.8(7) . . . . ?
C6 N1 C24 C36 -175.3(4) . . . . ?
C6 N1 C24 C76 2.6(8) . . . . ?
C6 C1 C16 P1 175.4(3) . . . . ?
C6 C1 C16 C8 0.1(7) . . . . ?
C6 C10 C26 C8 -2.6(7) . . . . ?
C8 P2 C18 C34 -6.6(4) . . . . ?
C8 P2 C18 C68 175.1(4) . . . . ?
C8 P2 C22 C64 -100.3(5) . . . . ?
C8 P2 C22 C33 77.2(6) . . . . ?
C10 N2 C20 C60 -179.9(5) . . . . ?
C10 N2 C44 C62 -179.7(5) . . . . ?
C12 P4 C30 C72 -51.2(5) . . . . ?
C12 P4 C30 C35 126.9(6) . . . . ?
C12 P4 C50 C59 -61.9(7) . . . . ?
C12 P4 C50 C43 101.0(6) . . . . ?
C12 C14 C40 C38 4.8(8) . . . . ?
C12 C28 C46 N4 -174.9(5) . . . . ?
C12 C28 C46 C38 2.2(8) . . . . ?
C14 P3 C42 C82 48.3(5) . . . . ?
C14 P3 C42 C57 -135.3(5) . . . . ?
C14 P3 C54 C11 36.3(9) . . . . ?
C14 P3 C54 C89 -130.2(9) . . . . ?
C14 C12 C28 C46 -0.1(7) . . . . ?
C16 P1 C48 C84 132.7(5) . . . . ?
C16 P1 C48 C88 -50.7(5) . . . . ?
C16 P1 C52 C7 -57.6(7) . . . . ?
C16 P1 C52 C39 113.7(7) . . . . ?
C16 C1 C6 N1 -174.0(4) . . . . ?
C16 C1 C6 C10 0.2(7) . . . . ?
C16 C8 C26 C10 2.9(7) . . . . ?
C18 P2 C8 C16 104.0(4) . . . . ?
C18 P2 C8 C26 -77.6(4) . . . . ?
C18 P2 C22 C64 6.8(5) . . . . ?
C18 P2 C22 C33 -175.7(6) . . . . ?
C18 C34 C58 C90 -0.9(9) . . . . ?
C18 C68 C23 C90 -3.0(12) . . . . ?
C20 N2 C10 C6 -44.3(7) . . . . ?
C20 N2 C10 C26 136.5(5) . . . . ?
C20 N2 C44 C62 0.5(6) . . . . ?
C20 C60 C62 C44 0.5(7) . . . . ?
C22 P2 C8 C16 -148.8(4) . . . . ?
C22 P2 C8 C26 29.6(4) . . . . ?
C22 P2 C18 C34 -111.7(4) . . . . ?
C22 P2 C18 C68 70.0(5) . . . . ?
C22 C64 C3 C77 -3.5(12) . . . . ?
C22 C33 C21 C77 -4.8(17) . . . . ?
C24 N1 C4 C32 0.3(5) . . . . ?
C24 N1 C4 C56 179.0(5) . . . . ?
C24 N1 C6 C1 105.7(5) . . . . ?
C24 N1 C6 C10 -68.4(6) . . . . ?
C24 C36 C80 C13 -0.1(8) . . . . ?
C24 C76 C2 C13 -0.8(11) . . . . ?
C26 C8 C16 P1 -177.0(3) . . . . ?
C26 C8 C16 C1 -1.6(6) . . . . ?
C28 C12 C14 P3 178.0(4) . . . . ?
C28 C12 C14 C40 -3.3(7) . . . . ?
C30 P4 C12 C14 142.4(4) . . . . ?
C30 P4 C12 C28 -35.9(4) . . . . ?
C30 P4 C50 C59 44.6(7) . . . . ?
C30 P4 C50 C43 -152.5(6) . . . . ?
C30 C72 C51 C69 -0.6(12) . . . . ?
C30 C35 C83 C69 1.4(15) . . . . ?
C32 C4 C56 C47 -0.5(7) . . . . ?
C32 C36 C80 C13 179.1(6) . . . . ?
C32 C78 C53 C47 -1.9(10) . . . . ?
C34 C18 C68 C23 2.2(9) . . . . ?
C34 C58 C90 C23 0.1(11) . . . . ?
C36 C24 C76 C2 -0.7(9) . . . . ?
C36 C32 C78 C53 -179.5(6) . . . . ?
C36 C80 C13 C2 -1.3(11) . . . . ?
C38 N3 C66 C74 -162.5(5) . . . . ?
C38 N3 C66 C92 16.6(10) . . . . ?
C38 N3 C70 C49 163.0(5) . . . . ?
C38 N3 C70 C67 -14.1(11) . . . . ?
C40 C38 C46 N4 176.1(5) . . . . ?
C40 C38 C46 C28 -0.8(8) . . . . ?
C42 P3 C14 C12 -143.3(4) . . . . ?
C42 P3 C14 C40 38.1(5) . . . . ?
C42 P3 C54 C11 -68.5(9) . . . . ?
C42 P3 C54 C89 125.0(9) . . . . ?
C42 C82 C31 C17 -1.0(11) . . . . ?
C42 C57 C81 C17 -1.3(13) . . . . ?
C44 N2 C10 C6 136.0(5) . . . . ?
C44 N2 C10 C26 -43.2(7) . . . . ?
C44 N2 C20 C60 -0.2(6) . . . . ?
C46 N4 C86 C63 176.3(6) . . . . ?
C46 N4 C25 C73 -177.1(6) . . . . ?
C46 C38 C40 C14 -2.7(8) . . . . ?
C48 P1 C16 C1 -36.2(4) . . . . ?
C48 P1 C16 C8 139.0(4) . . . . ?
C48 P1 C52 C7 47.9(7) . . . . ?
C48 P1 C52 C39 -140.8(7) . . . . ?
C48 C84 C29 C61 0.2(14) . . . . ?
C48 C88 C55 C61 0.8(11) . . . . ?
C50 P4 C12 C14 -106.4(4) . . . . ?
C50 P4 C12 C28 75.3(4) . . . . ?
C50 P4 C30 C72 -158.6(5) . . . . ?
C50 P4 C30 C35 19.5(6) . . . . ?
C50 C59 C19 C65 5.8(15) . . . . ?
C50 C43 C45 C65 -3.7(17) . . . . ?
C52 P1 C16 C1 72.9(4) . . . . ?
C52 P1 C16 C8 -111.9(4) . . . . ?
C52 P1 C48 C84 25.8(6) . . . . ?
C52 P1 C48 C88 -157.6(4) . . . . ?
C52 C7 C71 C41 3.5(15) . . . . ?
C52 C39 C85 C41 0.2(19) . . . . ?
C54 P3 C14 C12 109.2(4) . . . . ?
C54 P3 C14 C40 -69.5(5) . . . . ?
C54 P3 C42 C82 154.2(5) . . . . ?
C54 P3 C42 C57 -29.4(6) . . . . ?
C54 C89 C91 C79 -24(3) . . . . ?
C56 C4 C32 C36 -179.2(4) . . . . ?
C56 C4 C32 C78 1.0(7) . . . . ?
C56 C47 C53 C78 2.4(11) . . . . ?
C58 C90 C23 C68 1.8(12) . . . . ?
C64 C22 C33 C21 2.7(13) . . . . ?
C64 C3 C77 C21 1.3(15) . . . . ?
C66 N3 C38 C40 78.6(7) . . . . ?
C66 N3 C38 C46 -103.1(7) . . . . ?
C66 N3 C70 C49 3.7(7) . . . . ?
C66 N3 C70 C67 -173.4(7) . . . . ?
C66 C74 C49 C70 0.3(7) . . . . ?
C66 C74 C49 C15 178.2(7) . . . . ?
C66 C74 C27 C75 -3.0(11) . . . . ?
C66 C92 C9 C75 0.2(12) . . . . ?
C68 C18 C34 C58 -0.3(8) . . . . ?
C70 N3 C38 C40 -77.5(8) . . . . ?
C70 N3 C38 C46 100.9(7) . . . . ?
C70 N3 C66 C74 -3.7(7) . . . . ?
C70 N3 C66 C92 175.5(6) . . . . ?
C70 C49 C15 C37 3.4(12) . . . . ?
C70 C67 C5 C37 0.4(14) . . . . ?
C72 C30 C35 C83 -5.1(11) . . . . ?
C72 C51 C69 C83 -3.3(14) . . . . ?
C74 C66 C92 C9 -1.2(10) . . . . ?
C74 C49 C15 C37 -174.4(8) . . . . ?
C74 C27 C75 C9 2.2(14) . . . . ?
C76 C24 C36 C32 -178.2(5) . . . . ?
C76 C24 C36 C80 1.2(8) . . . . ?
C78 C32 C36 C24 -179.8(6) . . . . ?
C78 C32 C36 C80 0.8(10) . . . . ?
C80 C13 C2 C76 1.9(12) . . . . ?
C82 C42 C57 C81 -0.8(10) . . . . ?
C82 C31 C17 C81 -1.2(13) . . . . ?
C84 C48 C88 C55 -0.2(9) . . . . ?
C84 C29 C61 C55 0.4(15) . . . . ?
C86 N4 C46 C28 -133.4(6) . . . . ?
C86 N4 C46 C38 49.6(9) . . . . ?
C86 N4 C25 C73 0.5(8) . . . . ?
C86 C63 C73 C25 -1.1(10) . . . . ?
C88 C48 C84 C29 -0.3(11) . . . . ?
C88 C55 C61 C29 -0.9(13) . . . . ?
C92 C66 C74 C49 -177.2(6) . . . . ?
C92 C66 C74 C27 2.5(9) . . . . ?
C92 C9 C75 C27 -0.7(14) . . . . ?
C3 C77 C21 C33 2.8(18) . . . . ?
C49 C70 C67 C5 1.4(12) . . . . ?
C49 C74 C27 C75 176.6(8) . . . . ?
C49 C15 C37 C5 -1.7(15) . . . . ?
C25 N4 C46 C28 43.8(8) . . . . ?
C25 N4 C46 C38 -133.2(6) . . . . ?
C25 N4 C86 C63 -1.2(8) . . . . ?
C51 C69 C83 C35 2.9(16) . . . . ?
C27 C74 C49 C70 -179.3(7) . . . . ?
C27 C74 C49 C15 -1.4(14) . . . . ?
C7 C52 C39 C85 -8.5(14) . . . . ?
C7 C71 C41 C85 -12.0(17) . . . . ?
C57 C42 C82 C31 2.0(10) . . . . ?
C59 C50 C43 C45 -11.0(14) . . . . ?
C15 C37 C5 C67 -0.2(16) . . . . ?
C31 C17 C81 C57 2.4(14) . . . . ?
C33 C22 C64 C3 1.4(10) . . . . ?
C67 C70 C49 C74 174.9(7) . . . . ?
C67 C70 C49 C15 -3.4(10) . . . . ?
C35 C30 C72 C51 4.7(10) . . . . ?
C71 C41 C85 C39 10.4(19) . . . . ?
C19 C65 C45 C43 20.3(16) . . . . ?
C39 C52 C7 C71 6.7(13) . . . . ?
C79 C87 C11 C54 0(2) . . . . ?
C43 C50 C59 C19 10.6(12) . . . . ?
C87 C79 C91 C89 15(3) . . . . ?
C11 C54 C89 C91 19.5(19) . . . . ?
C89 C54 C11 C87 -8.3(18) . . . . ?
C45 C65 C19 C59 -21.9(16) . . . . ?
C91 C79 C87 C11 -4(2) . . . . ?

loop_
_smtbx_masks_void_nr
_smtbx_masks_void_average_x
_smtbx_masks_void_average_y
_smtbx_masks_void_average_z
_smtbx_masks_void_volume
_smtbx_masks_void_count_electrons
_smtbx_masks_void_content
1 -0.164 0.279 0.240 437.1 24.1 '0.5 CH2Cl2'
2 -0.744 0.221 0.740 437.1 24.1 '0.5 CH2Cl2'
3 -0.298 0.721 0.760 437.1 25.5 '0.5 CH2Cl2'
4 -0.270 0.779 0.260 437.1 24.1 '0.5 CH2Cl2'
